data_4100478
loop_
_publ_author_name
'Lambert, C.'
'Schelter, J.'
'Amthor, S.'
'Coropceanu, V.'
'Br\'edas, J.-L.'
'Gruhn, N. E.'

_journal_name_full 'Journal of the American Chemical Society'
_journal_paper_doi 10.1021/ja0512531
_journal_year 2005
_chemical_formula_sum 'C142 H122 Cl8 Fe2 N4 O14'
_chemical_formula_weight 2503.74
_space_group_IT_number 2
_symmetry_cell_setting triclinic
_symmetry_space_group_name_Hall '-P 1'
_symmetry_space_group_name_H-M 'P -1'
_cell_angle_alpha 92.951(3)
_cell_angle_beta 91.752(3)
_cell_angle_gamma 94.955(3)
_cell_formula_units_Z 2
_cell_length_a 16.155(3)
_cell_length_b 17.578(3)
_cell_length_c 23.105(4)
_cell_measurement_temperature 173(2)
_cell_volume 6524.2(18)
_diffrn_ambient_temperature 173(2)
_exptl_crystal_density_diffrn 1.275
_cod_database_code 4100478

loop_
_symmetry_equiv_pos_as_xyz
'x, y, z'
'-x, -y, -z'

loop_
_atom_site_label
_atom_site_type_symbol
_atom_site_fract_x
_atom_site_fract_y
_atom_site_fract_z
_atom_site_U_iso_or_equiv
_atom_site_adp_type
_atom_site_occupancy
_atom_site_symmetry_multiplicity
_atom_site_calc_flag
_atom_site_refinement_flags
_atom_site_disorder_assembly
_atom_site_disorder_group
C1 C -0.0039(3) 0.4628(2) 0.1645(2) 0.0381(10) Uani 1 1 d . . .
H7 H 0.0323 0.4432 0.1368 0.046 Uiso 1 1 calc R . .
C2 C -0.0888(3) 0.4464(3) 0.1553(2) 0.0426(11) Uani 1 1 d . . .
H4 H -0.1109 0.4163 0.1222 0.051 Uiso 1 1 calc R . .
C3 C -0.1404(3) 0.4756(3) 0.1964(2) 0.0411(11) Uani 1 1 d . . .
C4 C -0.1066(3) 0.5192(3) 0.2435(2) 0.0466(12) Uani 1 1 d . . .
H27 H -0.1412 0.5401 0.2715 0.056 Uiso 1 1 calc R . .
C5 C -0.0214(3) 0.5322(3) 0.24938(19) 0.0390(11) Uani 1 1 d . . .
H29 H 0.0021 0.5616 0.2824 0.047 Uiso 1 1 calc R . .
C6 C -0.2295(3) 0.4598(3) 0.1884(2) 0.0544(14) Uani 1 1 d . . .
C7 C 0.4701(3) 0.5036(4) 0.2453(2) 0.0591(15) Uani 1 1 d . . .
H65 H 0.4482 0.4919 0.2070 0.071 Uiso 1 1 calc R . .
C8 C 0.5538(3) 0.5265(4) 0.2533(2) 0.0720(19) Uani 1 1 d . . .
H83 H 0.5886 0.5307 0.2210 0.086 Uiso 1 1 calc R . .
C9 C 0.5852(3) 0.5428(3) 0.3078(2) 0.0407(11) Uani 1 1 d . . .
C10 C 0.5329(3) 0.5389(4) 0.3531(2) 0.0577(15) Uani 1 1 d . . .
H5 H 0.5530 0.5523 0.3916 0.069 Uiso 1 1 calc R . .
C11 C 0.4500(3) 0.5150(4) 0.3414(2) 0.0586(15) Uani 1 1 d . . .
H45 H 0.4137 0.5113 0.3729 0.070 Uiso 1 1 calc R . .
C12 C 0.6721(3) 0.5662(3) 0.3188(2) 0.0502(13) Uani 1 1 d . . .
C13 C 0.2484(3) 0.4280(2) 0.14866(17) 0.0289(9) Uani 1 1 d . . .
C14 C 0.2637(3) 0.3871(2) 0.09195(18) 0.0334(10) Uani 1 1 d . . .
C15 C 0.2048(3) 0.3302(2) 0.06810(18) 0.0365(10) Uani 1 1 d . . .
C16 C 0.2221(3) 0.2903(3) 0.0173(2) 0.0449(12) Uani 1 1 d . . .
H36 H 0.1816 0.2528 0.0001 0.054 Uiso 1 1 calc R . .
C17 C 0.2972(3) 0.3043(3) -0.0089(2) 0.0499(13) Uani 1 1 d . . .
H14 H 0.3090 0.2751 -0.0429 0.060 Uiso 1 1 calc R . .
C18 C 0.3552(3) 0.3607(3) 0.0144(2) 0.0472(12) Uani 1 1 d . . .
H6 H 0.4068 0.3699 -0.0037 0.057 Uiso 1 1 calc R . .
C19 C 0.3388(3) 0.4046(3) 0.06465(19) 0.0388(11) Uani 1 1 d . . .
C20 C 0.1242(3) 0.3100(2) 0.09560(19) 0.0362(10) Uani 1 1 d . . .
C21 C 0.1211(3) 0.2928(2) 0.15383(18) 0.0348(10) Uani 1 1 d . . .
H1 H 0.1711 0.2951 0.1769 0.042 Uiso 1 1 calc R . .
C22 C 0.0459(3) 0.2724(3) 0.1783(2) 0.0414(11) Uani 1 1 d . . .
H8 H 0.0450 0.2617 0.2181 0.050 Uiso 1 1 calc R . .
C23 C -0.0282(3) 0.2673(3) 0.1459(2) 0.0432(11) Uani 1 1 d . . .
C24 C -0.0254(3) 0.2845(3) 0.0884(2) 0.0463(12) Uani 1 1 d . . .
H31 H -0.0757 0.2817 0.0656 0.056 Uiso 1 1 calc R . .
C25 C 0.0492(3) 0.3059(3) 0.0630(2) 0.0441(12) Uani 1 1 d . . .
H3 H 0.0494 0.3179 0.0234 0.053 Uiso 1 1 calc R . .
C26 C -0.1089(3) 0.2432(3) 0.1729(3) 0.0597(15) Uani 1 1 d . . .
H15A H -0.1025 0.1978 0.1950 0.090 Uiso 1 1 calc R . .
H16B H -0.1523 0.2311 0.1424 0.090 Uiso 1 1 calc R . .
H17C H -0.1248 0.2848 0.1989 0.090 Uiso 1 1 calc R . .
C27 C 0.3985(3) 0.4705(3) 0.08426(18) 0.0381(11) Uani 1 1 d . . .
C28 C 0.4837(3) 0.4649(3) 0.0859(2) 0.0478(12) Uani 1 1 d . . .
H12 H 0.5046 0.4173 0.0759 0.057 Uiso 1 1 calc R . .
C29 C 0.5388(3) 0.5283(3) 0.1019(2) 0.0539(14) Uani 1 1 d . . .
H42 H 0.5969 0.5232 0.1019 0.065 Uiso 1 1 calc R . .
C30 C 0.5114(3) 0.5982(3) 0.1178(2) 0.0518(13) Uani 1 1 d . . .
C31 C 0.4265(3) 0.6043(3) 0.1161(2) 0.0492(13) Uani 1 1 d . . .
H41 H 0.4058 0.6519 0.1264 0.059 Uiso 1 1 calc R . .
C32 C 0.3712(3) 0.5415(3) 0.0995(2) 0.0429(11) Uani 1 1 d . . .
H11 H 0.3132 0.5472 0.0985 0.051 Uiso 1 1 calc R . .
C33 C 0.5706(4) 0.6659(4) 0.1369(3) 0.0768(19) Uani 1 1 d . . .
H66A H 0.5764 0.7008 0.1052 0.115 Uiso 1 1 calc R . .
H67B H 0.6249 0.6486 0.1471 0.115 Uiso 1 1 calc R . .
H68C H 0.5490 0.6925 0.1707 0.115 Uiso 1 1 calc R . .
C34 C 0.2028(3) 0.5685(2) 0.34735(18) 0.0285(9) Uani 1 1 d . . .
C35 C 0.1878(3) 0.6072(2) 0.40501(18) 0.0350(10) Uani 1 1 d . . .
C36 C 0.1140(3) 0.5882(3) 0.43319(18) 0.0378(10) Uani 1 1 d . . .
C37 C 0.1013(3) 0.6274(3) 0.48610(19) 0.0468(12) Uani 1 1 d . . .
H50 H 0.0517 0.6152 0.5060 0.056 Uiso 1 1 calc R . .
C38 C 0.1588(4) 0.6828(3) 0.5097(2) 0.0527(14) Uani 1 1 d . . .
H38 H 0.1487 0.7088 0.5455 0.063 Uiso 1 1 calc R . .
C39 C 0.2319(3) 0.7013(3) 0.4817(2) 0.0481(13) Uani 1 1 d . . .
H21 H 0.2712 0.7403 0.4983 0.058 Uiso 1 1 calc R . .
C40 C 0.2485(3) 0.6635(3) 0.42940(19) 0.0405(11) Uani 1 1 d . . .
C41 C 0.3267(3) 0.6853(2) 0.39984(19) 0.0411(11) Uani 1 1 d . . .
C42 C 0.4028(3) 0.6905(3) 0.4303(2) 0.0531(13) Uani 1 1 d . . .
H10 H 0.4043 0.6788 0.4699 0.064 Uiso 1 1 calc R . .
C43 C 0.4765(4) 0.7123(3) 0.4041(3) 0.0611(15) Uani 1 1 d . . .
H25 H 0.5275 0.7157 0.4260 0.073 Uiso 1 1 calc R . .
C44 C 0.4766(4) 0.7293(3) 0.3463(2) 0.0526(13) Uani 1 1 d . . .
C45 C 0.4011(3) 0.7236(3) 0.3154(2) 0.0478(13) Uani 1 1 d . . .
H13 H 0.3999 0.7344 0.2755 0.057 Uiso 1 1 calc R . .
C46 C 0.3278(3) 0.7026(2) 0.3416(2) 0.0422(11) Uani 1 1 d . . .
H2 H 0.2769 0.7000 0.3196 0.051 Uiso 1 1 calc R . .
C47 C 0.5569(4) 0.7552(4) 0.3172(3) 0.0735(18) Uani 1 1 d . . .
H59A H 0.6024 0.7637 0.3465 0.110 Uiso 1 1 calc R . .
H60B H 0.5500 0.8030 0.2982 0.110 Uiso 1 1 calc R . .
H61C H 0.5699 0.7158 0.2882 0.110 Uiso 1 1 calc R . .
C48 C 0.0495(3) 0.5278(3) 0.40910(18) 0.0387(11) Uani 1 1 d . . .
C49 C -0.0341(3) 0.5413(3) 0.4100(2) 0.0481(13) Uani 1 1 d . . .
H23 H -0.0499 0.5884 0.4262 0.058 Uiso 1 1 calc R . .
C50 C -0.0943(3) 0.4860(3) 0.3872(2) 0.0552(14) Uani 1 1 d . . .
H20 H -0.1511 0.4963 0.3878 0.066 Uiso 1 1 calc R . .
C51 C -0.0746(3) 0.4169(3) 0.3638(2) 0.0499(13) Uani 1 1 d . . .
C52 C 0.0081(3) 0.4031(3) 0.3637(2) 0.0438(12) Uani 1 1 d . . .
H22 H 0.0233 0.3554 0.3482 0.053 Uiso 1 1 calc R . .
C53 C 0.0695(3) 0.4577(3) 0.38603(19) 0.0389(11) Uani 1 1 d . . .
H18 H 0.1261 0.4469 0.3855 0.047 Uiso 1 1 calc R . .
C54 C -0.1406(4) 0.3584(4) 0.3373(3) 0.0710(18) Uani 1 1 d . . .
H69A H -0.1917 0.3608 0.3588 0.106 Uiso 1 1 calc R . .
H70B H -0.1213 0.3072 0.3391 0.106 Uiso 1 1 calc R . .
H71C H -0.1516 0.3692 0.2967 0.106 Uiso 1 1 calc R . .
C55 C 0.1730(3) 0.6940(2) 0.18349(17) 0.0314(9) Uani 1 1 d . . .
C56 C 0.1251(3) 0.7541(2) 0.1566(2) 0.0361(10) Uani 1 1 d . . .
C57 C 0.1041(3) 0.7445(2) 0.0973(2) 0.0415(11) Uani 1 1 d . . .
C58 C 0.0625(4) 0.7994(3) 0.0711(2) 0.0575(15) Uani 1 1 d . . .
H9 H 0.0489 0.7935 0.0307 0.069 Uiso 1 1 calc R . .
C59 C 0.0403(4) 0.8627(3) 0.1025(2) 0.0663(17) Uani 1 1 d . . .
H26 H 0.0108 0.8997 0.0840 0.080 Uiso 1 1 calc R . .
C60 C 0.0609(4) 0.8723(3) 0.1605(2) 0.0537(14) Uani 1 1 d . . .
H43 H 0.0459 0.9165 0.1817 0.064 Uiso 1 1 calc R . .
C61 C 0.1035(3) 0.8185(2) 0.1892(2) 0.0402(11) Uani 1 1 d . . .
C62 C 0.1225(3) 0.8321(3) 0.2521(2) 0.0442(12) Uani 1 1 d . . .
C63 C 0.1098(3) 0.7759(3) 0.2923(2) 0.0450(12) Uani 1 1 d . . .
H51 H 0.0898 0.7254 0.2791 0.054 Uiso 1 1 calc R . .
C64 C 0.1256(4) 0.7920(3) 0.3506(2) 0.0558(14) Uani 1 1 d . . .
H73 H 0.1156 0.7529 0.3770 0.067 Uiso 1 1 calc R . .
C65 C 0.1560(4) 0.8646(3) 0.3712(2) 0.0660(17) Uani 1 1 d . . .
C66 C 0.1680(4) 0.9202(3) 0.3318(3) 0.0712(18) Uani 1 1 d . . .
H86 H 0.1879 0.9706 0.3453 0.085 Uiso 1 1 calc R . .
C67 C 0.1520(4) 0.9049(3) 0.2734(2) 0.0572(15) Uani 1 1 d . . .
H32 H 0.1614 0.9446 0.2473 0.069 Uiso 1 1 calc R . .
C68 C 0.1755(6) 0.8826(4) 0.4354(3) 0.102(3) Uani 1 1 d . . .
H56A H 0.2340 0.8753 0.4441 0.152 Uiso 1 1 calc R . .
H57B H 0.1399 0.8482 0.4580 0.152 Uiso 1 1 calc R . .
H58C H 0.1653 0.9357 0.4454 0.152 Uiso 1 1 calc R . .
C69 C 0.1307(3) 0.6779(3) 0.06205(19) 0.0413(11) Uani 1 1 d . . .
C70 C 0.2041(4) 0.6842(3) 0.0336(2) 0.0602(15) Uani 1 1 d . . .
H63 H 0.2382 0.7312 0.0364 0.072 Uiso 1 1 calc R . .
C71 C 0.2286(4) 0.6229(4) 0.0009(3) 0.0666(16) Uani 1 1 d . . .
H62 H 0.2799 0.6285 -0.0181 0.080 Uiso 1 1 calc R . .
C72 C 0.1816(4) 0.5541(3) -0.0050(2) 0.0536(14) Uani 1 1 d . . .
C73 C 0.1082(4) 0.5486(3) 0.0230(2) 0.0585(15) Uani 1 1 d . . .
H48 H 0.0739 0.5018 0.0196 0.070 Uiso 1 1 calc R . .
C74 C 0.0826(4) 0.6093(3) 0.0563(2) 0.0522(13) Uani 1 1 d . . .
H49 H 0.0313 0.6035 0.0753 0.063 Uiso 1 1 calc R . .
C75 C 0.2091(5) 0.4868(4) -0.0394(2) 0.077(2) Uani 1 1 d . . .
H89A H 0.2426 0.5047 -0.0714 0.115 Uiso 1 1 calc R . .
H90B H 0.1602 0.4545 -0.0550 0.115 Uiso 1 1 calc R . .
H91C H 0.2424 0.4571 -0.0142 0.115 Uiso 1 1 calc R . .
C76 C 0.2712(3) 0.3051(2) 0.31271(18) 0.0338(10) Uani 1 1 d . . .
C77 C 0.3139(3) 0.2434(2) 0.3424(2) 0.0377(10) Uani 1 1 d . . .
C78 C 0.3403(3) 0.2557(3) 0.4004(2) 0.0443(12) Uani 1 1 d . . .
C79 C 0.3788(4) 0.1988(3) 0.4275(2) 0.0622(16) Uani 1 1 d . . .
H33 H 0.3975 0.2071 0.4669 0.075 Uiso 1 1 calc R . .
C80 C 0.3902(4) 0.1308(3) 0.3983(3) 0.0746(19) Uani 1 1 d . . .
H19 H 0.4160 0.0921 0.4175 0.090 Uiso 1 1 calc R . .
C81 C 0.3643(4) 0.1188(3) 0.3412(3) 0.0622(16) Uani 1 1 d . . .
H40 H 0.3722 0.0714 0.3215 0.075 Uiso 1 1 calc R . .
C82 C 0.3263(3) 0.1747(3) 0.3110(2) 0.0451(12) Uani 1 1 d . . .
C83 C 0.3045(3) 0.1599(3) 0.2487(2) 0.0441(12) Uani 1 1 d . . .
C84 C 0.2648(3) 0.0888(3) 0.2298(2) 0.0525(13) Uani 1 1 d . . .
H34 H 0.2492 0.0523 0.2573 0.063 Uiso 1 1 calc R . .
C85 C 0.2480(3) 0.0713(3) 0.1719(2) 0.0561(14) Uani 1 1 d . . .
H85 H 0.2219 0.0222 0.1602 0.067 Uiso 1 1 calc R . .
C86 C 0.2676(3) 0.1220(3) 0.1299(2) 0.0540(14) Uani 1 1 d . . .
C87 C 0.3080(3) 0.1938(3) 0.1491(2) 0.0519(13) Uani 1 1 d . . .
H72 H 0.3232 0.2303 0.1215 0.062 Uiso 1 1 calc R . .
C88 C 0.3256(3) 0.2118(3) 0.2069(2) 0.0455(12) Uani 1 1 d . . .
H44 H 0.3526 0.2606 0.2186 0.055 Uiso 1 1 calc R . .
C89 C 0.2483(4) 0.1025(4) 0.0668(3) 0.0728(18) Uani 1 1 d . . .
H53A H 0.2385 0.0469 0.0603 0.109 Uiso 1 1 calc R . .
H54B H 0.2953 0.1214 0.0442 0.109 Uiso 1 1 calc R . .
H55C H 0.1985 0.1264 0.0548 0.109 Uiso 1 1 calc R . .
C90 C 0.3307(3) 0.3284(3) 0.43473(19) 0.0408(11) Uani 1 1 d . . .
C91 C 0.2540(3) 0.3552(3) 0.4437(2) 0.0471(12) Uani 1 1 d . . .
H24 H 0.2054 0.3280 0.4263 0.057 Uiso 1 1 calc R . .
C92 C 0.2475(3) 0.4209(3) 0.4776(2) 0.0496(13) Uani 1 1 d . . .
H37 H 0.1939 0.4374 0.4841 0.060 Uiso 1 1 calc R . .
C93 C 0.3160(3) 0.4632(3) 0.50248(19) 0.0453(12) Uani 1 1 d . . .
C94 C 0.3927(3) 0.4364(3) 0.4933(2) 0.0552(14) Uani 1 1 d . . .
H52 H 0.4413 0.4642 0.5102 0.066 Uiso 1 1 calc R . .
C95 C 0.3999(3) 0.3705(3) 0.4602(2) 0.0518(13) Uani 1 1 d . . .
H39 H 0.4535 0.3534 0.4546 0.062 Uiso 1 1 calc R . .
C96 C 0.3084(4) 0.5348(3) 0.5394(2) 0.0624(15) Uani 1 1 d . . .
H74A H 0.2594 0.5593 0.5264 0.094 Uiso 1 1 calc R . .
H75B H 0.3583 0.5700 0.5361 0.094 Uiso 1 1 calc R . .
H76C H 0.3026 0.5220 0.5800 0.094 Uiso 1 1 calc R . .
C97 C 0.3947(3) 0.8488(3) 0.1608(2) 0.0446(12) Uani 1 1 d . . .
C98 C 0.4234(3) 0.9288(3) 0.1447(2) 0.0472(12) Uani 1 1 d . . .
C99 C 0.4501(3) 0.9826(3) 0.1892(2) 0.0529(13) Uani 1 1 d . . .
C100 C 0.4758(3) 1.0573(3) 0.1744(3) 0.0618(16) Uani 1 1 d . . .
H78 H 0.4946 1.0951 0.2038 0.074 Uiso 1 1 calc R . .
C101 C 0.4737(4) 1.0754(3) 0.1172(3) 0.0659(17) Uani 1 1 d . . .
H82 H 0.4902 1.1263 0.1076 0.079 Uiso 1 1 calc R . .
C102 C 0.4486(4) 1.0219(3) 0.0739(3) 0.0597(15) Uani 1 1 d . . .
H80 H 0.4488 1.0359 0.0348 0.072 Uiso 1 1 calc R . .
C103 C 0.4224(3) 0.9467(3) 0.0865(2) 0.0525(13) Uani 1 1 d . . .
C104 C 0.3996(3) 0.8901(3) 0.0380(2) 0.0531(14) Uani 1 1 d . . .
C105 C 0.4372(4) 0.8221(3) 0.0327(3) 0.0592(14) Uani 1 1 d . . .
H28 H 0.4753 0.8101 0.0623 0.071 Uiso 1 1 calc R . .
C106 C 0.4204(4) 0.7717(3) -0.0148(3) 0.0656(16) Uani 1 1 d . . .
H35 H 0.4475 0.7259 -0.0172 0.079 Uiso 1 1 calc R . .
C107 C 0.3652(4) 0.7861(4) -0.0589(3) 0.0667(16) Uani 1 1 d . . .
C108 C 0.3279(4) 0.8527(4) -0.0530(3) 0.0743(18) Uani 1 1 d . . .
H98 H 0.2897 0.8646 -0.0825 0.089 Uiso 1 1 calc R . .
C109 C 0.3434(4) 0.9026(4) -0.0063(3) 0.0652(16) Uani 1 1 d . . .
H46 H 0.3149 0.9476 -0.0039 0.078 Uiso 1 1 calc R . .
C110 C 0.3489(5) 0.7323(5) -0.1110(3) 0.098(2) Uani 1 1 d . . .
H95A H 0.2902 0.7124 -0.1128 0.147 Uiso 1 1 calc R . .
H96B H 0.3839 0.6897 -0.1081 0.147 Uiso 1 1 calc R . .
H97C H 0.3618 0.7593 -0.1460 0.147 Uiso 1 1 calc R . .
C111 C 0.4520(4) 0.9645(3) 0.2509(3) 0.0563(14) Uani 1 1 d . . .
C112 C 0.3853(4) 0.9259(3) 0.2772(3) 0.0636(16) Uani 1 1 d . . .
H84 H 0.3366 0.9093 0.2544 0.076 Uiso 1 1 calc R . .
C113 C 0.3879(5) 0.9112(3) 0.3348(3) 0.076(2) Uani 1 1 d . . .
H92 H 0.3412 0.8841 0.3508 0.091 Uiso 1 1 calc R . .
C114 C 0.4561(6) 0.9345(4) 0.3700(3) 0.084(2) Uani 1 1 d . . .
C115 C 0.5240(5) 0.9744(4) 0.3445(3) 0.086(2) Uani 1 1 d . . .
H104 H 0.5722 0.9920 0.3677 0.103 Uiso 1 1 calc R . .
C116 C 0.5210(4) 0.9882(4) 0.2864(3) 0.0744(18) Uani 1 1 d . . .
H94 H 0.5677 1.0147 0.2702 0.089 Uiso 1 1 calc R . .
C117 C 0.4590(7) 0.9192(5) 0.4339(3) 0.123(3) Uani 1 1 d . . .
H105 H 0.4316 0.8683 0.4395 0.185 Uiso 1 1 calc R . .
H106 H 0.4302 0.9578 0.4555 0.185 Uiso 1 1 calc R . .
H107 H 0.5170 0.9216 0.4480 0.185 Uiso 1 1 calc R . .
C118 C 0.0401(3) 0.1519(3) 0.31900(19) 0.0399(11) Uani 1 1 d . . .
C119 C 0.0092(3) 0.0725(3) 0.3345(2) 0.0413(11) Uani 1 1 d . . .
C120 C 0.0185(3) 0.0551(3) 0.3928(2) 0.0505(13) Uani 1 1 d . . .
C121 C -0.0122(4) -0.0173(3) 0.4083(3) 0.0757(19) Uani 1 1 d . . .
H87 H -0.0079 -0.0299 0.4478 0.091 Uiso 1 1 calc R . .
C122 C -0.0483(5) -0.0706(3) 0.3679(3) 0.083(2) Uani 1 1 d . . .
H79 H -0.0673 -0.1201 0.3793 0.099 Uiso 1 1 calc R . .
C123 C -0.0574(4) -0.0532(3) 0.3108(3) 0.0631(16) Uani 1 1 d . . .
H81 H -0.0831 -0.0906 0.2833 0.076 Uiso 1 1 calc R . .
C124 C -0.0292(3) 0.0191(3) 0.2927(2) 0.0484(12) Uani 1 1 d . . .
C125 C -0.0398(3) 0.0345(3) 0.2304(2) 0.0450(12) Uani 1 1 d . . .
C126 C -0.1139(3) 0.0082(3) 0.2006(3) 0.0577(14) Uani 1 1 d . . .
H88 H -0.1579 -0.0168 0.2207 0.069 Uiso 1 1 calc R . .
C127 C -0.1238(4) 0.0184(3) 0.1420(3) 0.0660(16) Uani 1 1 d . . .
H93 H -0.1747 0.0001 0.1224 0.079 Uiso 1 1 calc R . .
C128 C -0.0614(4) 0.0545(3) 0.1113(2) 0.0581(15) Uani 1 1 d . . .
C129 C 0.0118(4) 0.0801(3) 0.1411(2) 0.0512(13) Uani 1 1 d . . .
H30 H 0.0558 0.1051 0.1209 0.061 Uiso 1 1 calc R . .
C130 C 0.0227(3) 0.0701(3) 0.1996(2) 0.0451(12) Uani 1 1 d . . .
H47 H 0.0740 0.0880 0.2189 0.054 Uiso 1 1 calc R . .
C131 C -0.0724(5) 0.0671(4) 0.0472(3) 0.087(2) Uani 1 1 d . . .
H99A H -0.0930 0.0188 0.0265 0.131 Uiso 1 1 calc R . .
H100 H -0.0188 0.0856 0.0319 0.131 Uiso 1 1 calc R . .
H101 H -0.1125 0.1052 0.0417 0.131 Uiso 1 1 calc R . .
C132 C 0.0583(4) 0.1121(3) 0.4374(2) 0.0524(14) Uani 1 1 d . . .
C133 C 0.1390(4) 0.1128(5) 0.4543(3) 0.098(3) Uani 1 1 d . . .
H77 H 0.1727 0.0785 0.4350 0.117 Uiso 1 1 calc R . .
C134 C 0.1740(5) 0.1617(5) 0.4986(3) 0.103(3) Uani 1 1 d . . .
H102 H 0.2307 0.1592 0.5099 0.124 Uiso 1 1 calc R . .
C135 C 0.1290(5) 0.2138(3) 0.5266(3) 0.0698(18) Uani 1 1 d . . .
C136 C 0.0478(6) 0.2135(4) 0.5092(3) 0.098(3) Uani 1 1 d . . .
H103 H 0.0142 0.2484 0.5279 0.117 Uiso 1 1 calc R . .
C137 C 0.0132(5) 0.1643(4) 0.4654(3) 0.092(2) Uani 1 1 d . . .
H64 H -0.0436 0.1664 0.4543 0.110 Uiso 1 1 calc R . .
C138 C 0.1682(5) 0.2679(4) 0.5757(3) 0.091(2) Uani 1 1 d . . .
H108 H 0.1970 0.3128 0.5594 0.136 Uiso 1 1 calc R . .
H109 H 0.2081 0.2414 0.5983 0.136 Uiso 1 1 calc R . .
H110 H 0.1247 0.2842 0.6010 0.136 Uiso 1 1 calc R . .
C1K C 0.7682(12) 0.9697(13) 0.4177(7) 0.075(6) Uiso 0.277(3) 1 d PD A 1
H1K1 H 0.8167 0.9470 0.4350 0.090 Uiso 0.277(3) 1 calc PR A 1
H1K2 H 0.7870 1.0227 0.4085 0.090 Uiso 0.277(3) 1 calc PR A 1
C3L C 0.2225(14) 0.8900(14) 0.6868(9) 0.40(2) Uani 1 1 d . . .
H3L1 H 0.1632 0.8762 0.6943 0.485 Uiso 1 1 calc R . .
H3L2 H 0.2301 0.9466 0.6883 0.485 Uiso 1 1 calc R . .
C1M C 0.3639(5) 0.1058(5) 0.8328(4) 0.117(3) Uani 1 1 d . . .
H1M1 H 0.4206 0.1307 0.8288 0.141 Uiso 1 1 calc R . .
H1M2 H 0.3633 0.0519 0.8181 0.141 Uiso 1 1 calc R . .
C1N C 0.4569(8) 0.7267(10) 0.6777(5) 0.160(7) Uani 0.723(3) 1 d P A 2
H1N1 H 0.5142 0.7153 0.6688 0.192 Uiso 0.723(3) 1 calc PR A 2
H1N2 H 0.4576 0.7829 0.6837 0.192 Uiso 0.723(3) 1 calc PR A 2
C2S C 0.1026(7) 0.2634(6) 0.8122(4) 0.147(4) Uani 1 1 d . . .
H2S1 H 0.0425 0.2700 0.8134 0.177 Uiso 1 1 calc R . .
H2S2 H 0.1103 0.2105 0.8227 0.177 Uiso 1 1 calc R . .
Cl1K Cl 0.6958(5) 0.9732(5) 0.4671(3) 0.103(3) Uiso 0.277(3) 1 d PD A 1
Cl2K Cl 0.7376(4) 0.9182(4) 0.3538(3) 0.088(2) Uiso 0.277(3) 1 d PD A 1
Cl1M Cl 0.29428(17) 0.1513(2) 0.79245(16) 0.1699(14) Uani 1 1 d . . .
Cl2M Cl 0.33846(18) 0.10899(17) 0.90674(13) 0.1415(10) Uani 1 1 d . . .
Cl1N Cl 0.3974(2) 0.7005(3) 0.6201(2) 0.201(3) Uani 0.723(3) 1 d P A 2
Cl2N Cl 0.4344(4) 0.6898(4) 0.7387(3) 0.215(3) Uani 0.723(3) 1 d P A 2
Cl3N Cl 0.2356(4) 0.8619(4) 0.6207(4) 0.358(4) Uani 1 1 d . . .
Cl4N Cl 0.2788(3) 0.8619(4) 0.7458(3) 0.304(3) Uani 1 1 d . . .
Cl3S Cl 0.1537(2) 0.32492(16) 0.86289(11) 0.1445(10) Uani 1 1 d . . .
Cl4S Cl 0.13334(19) 0.27387(14) 0.74305(10) 0.1272(9) Uani 1 1 d . . .
Fe1 Fe 0.15981(4) 0.53486(3) 0.22149(2) 0.02644(16) Uani 1 1 d . . .
Fe2 Fe 0.29069(4) 0.46258(3) 0.27389(2) 0.02700(16) Uani 1 1 d . . .
H113 H 0.160(3) 0.406(3) 0.257(2) 0.041 Uiso 1 1 d . . .
H114 H 0.300(3) 0.593(3) 0.238(2) 0.041 Uiso 1 1 d . . .
H1M H 0.141(3) 0.198(3) 0.308(2) 0.041 Uiso 1 1 d . . .
H2M H 0.301(3) 0.803(3) 0.171(2) 0.041 Uiso 1 1 d . . .
N1 N 0.0293(2) 0.50489(19) 0.21037(14) 0.0301(8) Uani 1 1 d . . .
N2 N -0.3000(3) 0.4466(4) 0.1824(2) 0.0803(16) Uani 1 1 d . . .
N3 N 0.4193(2) 0.49725(19) 0.28877(15) 0.0310(8) Uani 1 1 d . . .
N4 N 0.7414(3) 0.5850(3) 0.3276(2) 0.0661(13) Uani 1 1 d . . .
O1 O 0.27981(18) 0.55646(16) 0.23015(13) 0.0300(7) Uani 1 1 d . . .
O2 O 0.17061(18) 0.44201(15) 0.26501(13) 0.0288(7) Uani 1 1 d . . .
O3 O 0.18741(17) 0.46943(15) 0.15027(11) 0.0291(6) Uani 1 1 d . . .
O4 O 0.29628(17) 0.41656(15) 0.19065(11) 0.0298(6) Uani 1 1 d . . .
O5 O 0.15534(17) 0.58165(15) 0.30568(11) 0.0299(6) Uani 1 1 d . . .
O6 O 0.26279(17) 0.52621(15) 0.34553(11) 0.0310(6) Uani 1 1 d . . .
O7 O 0.13090(17) 0.63033(15) 0.18956(12) 0.0314(6) Uani 1 1 d . . .
O8 O 0.2472(2) 0.70787(17) 0.19778(14) 0.0448(8) Uani 1 1 d . . .
O9 O 0.31619(17) 0.36813(15) 0.30928(12) 0.0315(6) Uani 1 1 d . . .
O10 O 0.19842(19) 0.29257(16) 0.29421(14) 0.0403(7) Uani 1 1 d . . .
O11 O 0.3137(2) 0.8347(2) 0.15369(18) 0.0565(10) Uani 1 1 d . . .
O12 O 0.4415(2) 0.80412(19) 0.17846(15) 0.0519(9) Uani 1 1 d . . .
O13 O 0.1219(2) 0.15912(19) 0.31734(16) 0.0483(9) Uani 1 1 d . . .
O14 O -0.0041(2) 0.20159(19) 0.30954(15) 0.0504(9) Uani 1 1 d . . .

loop_
_atom_site_aniso_label
_atom_site_aniso_U_11
_atom_site_aniso_U_22
_atom_site_aniso_U_33
_atom_site_aniso_U_23
_atom_site_aniso_U_13
_atom_site_aniso_U_12
C1 0.041(3) 0.034(2) 0.041(3) 0.000(2) 0.005(2) 0.011(2)
C2 0.037(3) 0.039(3) 0.051(3) -0.002(2) -0.006(2) 0.003(2)
C3 0.036(3) 0.044(3) 0.045(3) 0.013(2) 0.000(2) 0.004(2)
C4 0.036(3) 0.065(3) 0.039(3) 0.006(2) 0.007(2) 0.004(2)
C5 0.035(2) 0.046(3) 0.035(2) 0.000(2) 0.001(2) 0.003(2)
C6 0.037(3) 0.074(4) 0.051(3) 0.001(3) 0.002(2) 0.002(3)
C7 0.038(3) 0.101(5) 0.036(3) -0.006(3) 0.004(2) -0.002(3)
C8 0.038(3) 0.136(6) 0.040(3) 0.005(3) 0.010(2) -0.004(3)
C9 0.030(2) 0.047(3) 0.045(3) 0.003(2) 0.001(2) 0.002(2)
C10 0.039(3) 0.094(4) 0.038(3) -0.011(3) 0.004(2) 0.005(3)
C11 0.033(3) 0.105(5) 0.035(3) 0.003(3) 0.004(2) -0.005(3)
C12 0.038(3) 0.065(4) 0.048(3) 0.002(3) 0.005(2) 0.004(3)
C13 0.033(2) 0.026(2) 0.028(2) 0.0020(17) 0.0073(18) 0.0002(18)
C14 0.040(3) 0.032(2) 0.030(2) 0.0045(18) 0.0042(19) 0.0102(19)
C15 0.050(3) 0.029(2) 0.031(2) 0.0020(18) 0.002(2) 0.008(2)
C16 0.061(3) 0.038(3) 0.036(3) -0.004(2) 0.003(2) 0.007(2)
C17 0.073(4) 0.042(3) 0.035(3) -0.008(2) 0.006(3) 0.012(3)
C18 0.056(3) 0.049(3) 0.039(3) -0.002(2) 0.014(2) 0.015(2)
C19 0.044(3) 0.039(3) 0.035(2) 0.004(2) 0.005(2) 0.012(2)
C20 0.046(3) 0.023(2) 0.039(3) -0.0053(18) 0.003(2) 0.0051(19)
C21 0.047(3) 0.024(2) 0.034(2) -0.0013(18) -0.004(2) 0.0047(19)
C22 0.051(3) 0.032(2) 0.042(3) 0.007(2) 0.006(2) 0.004(2)
C23 0.048(3) 0.032(3) 0.049(3) 0.000(2) -0.001(2) 0.003(2)
C24 0.040(3) 0.041(3) 0.055(3) -0.009(2) -0.011(2) 0.001(2)
C25 0.056(3) 0.038(3) 0.038(3) -0.003(2) -0.007(2) 0.005(2)
C26 0.050(3) 0.051(3) 0.078(4) 0.008(3) 0.010(3) -0.001(3)
C27 0.041(3) 0.043(3) 0.032(2) 0.004(2) 0.013(2) 0.010(2)
C28 0.047(3) 0.054(3) 0.044(3) -0.001(2) 0.014(2) 0.012(2)
C29 0.038(3) 0.074(4) 0.050(3) 0.004(3) 0.013(2) 0.004(3)
C30 0.047(3) 0.055(3) 0.052(3) -0.005(2) 0.017(2) -0.006(3)
C31 0.052(3) 0.040(3) 0.058(3) 0.001(2) 0.023(3) 0.007(2)
C32 0.041(3) 0.042(3) 0.047(3) 0.005(2) 0.016(2) 0.004(2)
C33 0.056(4) 0.077(4) 0.093(5) -0.015(4) 0.031(3) -0.016(3)
C34 0.035(2) 0.018(2) 0.032(2) 0.0023(17) 0.0037(19) 0.0007(18)
C35 0.045(3) 0.032(2) 0.029(2) 0.0052(18) 0.001(2) 0.009(2)
C36 0.047(3) 0.037(3) 0.032(2) 0.0078(19) 0.009(2) 0.012(2)
C37 0.060(3) 0.054(3) 0.029(2) 0.004(2) 0.012(2) 0.018(3)
C38 0.077(4) 0.054(3) 0.029(2) -0.003(2) 0.009(3) 0.019(3)
C39 0.070(4) 0.040(3) 0.033(3) -0.004(2) -0.003(2) 0.003(2)
C40 0.053(3) 0.038(3) 0.032(2) 0.006(2) 0.000(2) 0.007(2)
C41 0.057(3) 0.028(2) 0.037(3) 0.0000(19) -0.002(2) -0.003(2)
C42 0.065(4) 0.049(3) 0.042(3) 0.003(2) -0.001(3) -0.010(3)
C43 0.053(3) 0.056(4) 0.070(4) 0.007(3) -0.012(3) -0.013(3)
C44 0.063(4) 0.037(3) 0.056(3) 0.001(2) 0.011(3) -0.009(2)
C45 0.067(4) 0.031(3) 0.044(3) 0.002(2) 0.007(3) -0.006(2)
C46 0.056(3) 0.030(2) 0.039(3) 0.001(2) 0.001(2) -0.004(2)
C47 0.064(4) 0.064(4) 0.091(5) 0.007(3) 0.016(3) -0.008(3)
C48 0.046(3) 0.043(3) 0.030(2) 0.011(2) 0.010(2) 0.006(2)
C49 0.048(3) 0.058(3) 0.043(3) 0.015(2) 0.017(2) 0.017(3)
C50 0.037(3) 0.080(4) 0.051(3) 0.018(3) 0.016(2) 0.009(3)
C51 0.041(3) 0.068(4) 0.041(3) 0.019(3) 0.007(2) -0.006(3)
C52 0.053(3) 0.042(3) 0.038(3) 0.009(2) 0.011(2) -0.001(2)
C53 0.038(3) 0.046(3) 0.036(2) 0.012(2) 0.009(2) 0.008(2)
C54 0.055(4) 0.091(5) 0.065(4) 0.023(3) 0.002(3) -0.018(3)
C55 0.041(3) 0.026(2) 0.027(2) 0.0020(17) 0.0062(19) 0.0001(19)
C56 0.042(3) 0.022(2) 0.045(3) 0.0067(19) 0.003(2) -0.0001(19)
C57 0.058(3) 0.028(2) 0.039(3) 0.006(2) 0.002(2) 0.002(2)
C58 0.093(4) 0.041(3) 0.041(3) 0.009(2) -0.008(3) 0.019(3)
C59 0.103(5) 0.042(3) 0.057(4) 0.010(3) -0.012(3) 0.028(3)
C60 0.084(4) 0.028(3) 0.052(3) 0.001(2) -0.001(3) 0.017(3)
C61 0.054(3) 0.023(2) 0.044(3) 0.0080(19) 0.005(2) 0.003(2)
C62 0.057(3) 0.030(2) 0.046(3) 0.001(2) 0.009(2) 0.007(2)
C63 0.064(3) 0.026(2) 0.047(3) 0.003(2) 0.013(2) 0.010(2)
C64 0.085(4) 0.040(3) 0.047(3) 0.010(2) 0.014(3) 0.020(3)
C65 0.107(5) 0.052(4) 0.041(3) -0.003(3) 0.002(3) 0.020(3)
C66 0.111(5) 0.038(3) 0.062(4) -0.009(3) -0.005(4) 0.002(3)
C67 0.088(4) 0.034(3) 0.048(3) 0.001(2) 0.005(3) 0.001(3)
C68 0.181(9) 0.069(5) 0.053(4) -0.006(3) -0.016(5) 0.016(5)
C69 0.059(3) 0.036(3) 0.030(2) 0.0077(19) -0.004(2) 0.007(2)
C70 0.060(4) 0.053(3) 0.066(4) 0.001(3) 0.006(3) -0.002(3)
C71 0.065(4) 0.073(4) 0.063(4) 0.001(3) 0.016(3) 0.011(3)
C72 0.079(4) 0.057(3) 0.029(3) 0.006(2) -0.001(3) 0.028(3)
C73 0.087(4) 0.038(3) 0.048(3) -0.003(2) -0.002(3) -0.001(3)
C74 0.070(4) 0.040(3) 0.047(3) 0.003(2) 0.010(3) 0.003(3)
C75 0.119(6) 0.074(4) 0.042(3) -0.003(3) 0.000(3) 0.044(4)
C76 0.040(3) 0.027(2) 0.036(2) 0.0062(18) 0.005(2) 0.004(2)
C77 0.046(3) 0.023(2) 0.045(3) 0.0083(19) -0.001(2) 0.0026(19)
C78 0.049(3) 0.039(3) 0.047(3) 0.014(2) -0.001(2) 0.007(2)
C79 0.095(5) 0.048(3) 0.047(3) 0.009(3) -0.011(3) 0.024(3)
C80 0.115(6) 0.053(4) 0.061(4) 0.021(3) -0.011(4) 0.035(4)
C81 0.092(5) 0.032(3) 0.066(4) 0.007(3) 0.000(3) 0.023(3)
C82 0.053(3) 0.030(2) 0.053(3) 0.006(2) -0.003(2) 0.005(2)
C83 0.051(3) 0.026(2) 0.056(3) 0.000(2) 0.003(2) 0.012(2)
C84 0.060(3) 0.036(3) 0.061(3) 0.000(2) 0.001(3) 0.004(2)
C85 0.061(4) 0.037(3) 0.068(4) -0.008(3) -0.001(3) 0.001(2)
C86 0.054(3) 0.053(3) 0.055(3) -0.011(3) -0.007(3) 0.017(3)
C87 0.065(4) 0.044(3) 0.050(3) 0.005(2) 0.002(3) 0.020(3)
C88 0.056(3) 0.032(3) 0.048(3) -0.001(2) -0.006(2) 0.008(2)
C89 0.089(5) 0.071(4) 0.060(4) -0.015(3) -0.014(3) 0.026(4)
C90 0.052(3) 0.038(3) 0.033(2) 0.012(2) -0.003(2) 0.005(2)
C91 0.046(3) 0.051(3) 0.045(3) 0.006(2) -0.008(2) 0.008(2)
C92 0.054(3) 0.052(3) 0.045(3) 0.006(2) -0.001(2) 0.017(3)
C93 0.062(3) 0.043(3) 0.030(2) 0.008(2) 0.003(2) 0.004(2)
C94 0.054(3) 0.069(4) 0.039(3) -0.006(3) 0.005(2) -0.018(3)
C95 0.043(3) 0.070(4) 0.043(3) 0.004(3) 0.003(2) 0.007(3)
C96 0.087(4) 0.054(3) 0.046(3) 0.005(3) 0.004(3) 0.004(3)
C97 0.046(3) 0.032(3) 0.057(3) 0.000(2) 0.009(2) 0.004(2)
C98 0.043(3) 0.030(3) 0.069(4) 0.001(2) 0.015(2) 0.002(2)
C99 0.047(3) 0.039(3) 0.073(4) 0.006(3) 0.019(3) 0.001(2)
C100 0.056(3) 0.038(3) 0.090(5) -0.006(3) 0.022(3) -0.007(3)
C101 0.061(4) 0.038(3) 0.100(5) 0.015(3) 0.033(3) -0.003(3)
C102 0.064(4) 0.039(3) 0.078(4) 0.009(3) 0.028(3) 0.001(3)
C103 0.047(3) 0.042(3) 0.071(4) 0.015(3) 0.022(3) 0.007(2)
C104 0.054(3) 0.041(3) 0.065(4) 0.007(3) 0.024(3) -0.004(2)
C105 0.066(4) 0.049(3) 0.064(4) 0.008(3) 0.009(3) 0.004(3)
C106 0.081(4) 0.051(3) 0.066(4) 0.001(3) 0.018(3) 0.009(3)
C107 0.068(4) 0.070(4) 0.061(4) 0.002(3) 0.012(3) -0.004(3)
C108 0.076(4) 0.079(5) 0.068(4) 0.005(4) 0.000(3) 0.006(4)
C109 0.060(4) 0.065(4) 0.073(4) 0.011(3) 0.006(3) 0.015(3)
C110 0.119(7) 0.096(6) 0.075(5) -0.007(4) 0.001(4) -0.002(5)
C111 0.063(4) 0.034(3) 0.072(4) -0.007(3) 0.011(3) 0.005(3)
C112 0.082(4) 0.033(3) 0.076(4) -0.004(3) 0.024(3) 0.004(3)
C113 0.118(6) 0.037(3) 0.073(4) -0.001(3) 0.031(4) 0.007(3)
C114 0.130(7) 0.054(4) 0.072(5) 0.001(3) 0.007(5) 0.030(4)
C115 0.101(6) 0.065(4) 0.091(6) -0.016(4) -0.009(4) 0.020(4)
C116 0.083(5) 0.064(4) 0.076(5) -0.013(3) 0.009(4) 0.014(3)
C117 0.216(11) 0.076(5) 0.080(6) 0.005(4) 0.001(6) 0.029(6)
C118 0.049(3) 0.033(3) 0.038(3) 0.005(2) 0.003(2) -0.001(2)
C119 0.042(3) 0.031(2) 0.051(3) 0.009(2) 0.007(2) -0.002(2)
C120 0.061(3) 0.039(3) 0.051(3) 0.011(2) 0.010(3) -0.005(2)
C121 0.112(6) 0.053(4) 0.058(4) 0.018(3) 0.003(4) -0.021(4)
C122 0.123(6) 0.048(4) 0.072(4) 0.022(3) 0.005(4) -0.035(4)
C123 0.080(4) 0.041(3) 0.064(4) 0.009(3) 0.003(3) -0.022(3)
C124 0.049(3) 0.035(3) 0.061(3) 0.007(2) 0.005(2) -0.003(2)
C125 0.054(3) 0.027(2) 0.053(3) 0.004(2) 0.002(2) -0.002(2)
C126 0.054(3) 0.049(3) 0.066(4) -0.001(3) 0.000(3) -0.011(3)
C127 0.063(4) 0.065(4) 0.067(4) -0.005(3) -0.015(3) -0.001(3)
C128 0.082(4) 0.042(3) 0.051(3) 0.001(2) -0.003(3) 0.013(3)
C129 0.068(4) 0.032(3) 0.053(3) 0.003(2) 0.010(3) 0.002(2)
C130 0.056(3) 0.027(2) 0.052(3) 0.002(2) 0.003(2) 0.003(2)
C131 0.123(6) 0.075(5) 0.063(4) 0.004(3) -0.015(4) 0.009(4)
C132 0.075(4) 0.038(3) 0.043(3) 0.012(2) 0.006(3) -0.008(3)
C133 0.063(4) 0.126(7) 0.095(5) -0.058(5) 0.005(4) -0.001(4)
C134 0.065(5) 0.137(7) 0.097(6) -0.054(5) 0.010(4) -0.016(5)
C135 0.111(6) 0.046(3) 0.049(3) 0.012(3) 0.000(4) -0.017(4)
C136 0.144(8) 0.063(4) 0.086(5) -0.022(4) -0.037(5) 0.041(5)
C137 0.112(6) 0.075(5) 0.090(5) -0.017(4) -0.040(4) 0.040(4)
C138 0.141(7) 0.067(4) 0.059(4) -0.006(3) -0.004(4) -0.016(4)
C3L 0.40(3) 0.48(4) 0.33(3) -0.29(3) -0.19(2) 0.30(3)
C1M 0.070(5) 0.098(6) 0.183(10) -0.031(6) 0.038(6) 0.016(4)
C1N 0.113(10) 0.223(17) 0.122(11) -0.089(11) 0.056(8) -0.071(10)
C2S 0.153(9) 0.179(10) 0.095(7) 0.007(6) 0.011(6) -0.080(8)
Cl1M 0.0873(17) 0.198(3) 0.221(3) 0.073(3) -0.0037(19) -0.0408(19)
Cl2M 0.131(2) 0.136(2) 0.148(2) -0.0048(18) 0.0133(17) -0.0334(17)
Cl1N 0.082(2) 0.305(6) 0.194(4) -0.164(4) 0.009(2) -0.007(3)
Cl2N 0.204(5) 0.249(6) 0.218(5) 0.100(5) 0.113(4) 0.085(5)
Cl3N 0.255(7) 0.380(9) 0.416(10) -0.163(8) 0.053(6) -0.004(6)
Cl4N 0.159(4) 0.314(7) 0.465(9) 0.179(6) 0.119(5) 0.041(4)
Cl3S 0.193(3) 0.134(2) 0.1016(17) -0.0269(15) -0.0433(18) 0.0189(19)
Cl4S 0.190(3) 0.1092(18) 0.0833(14) 0.0053(12) 0.0174(15) 0.0118(17)
Fe1 0.0307(3) 0.0214(3) 0.0278(3) 0.0034(2) 0.0043(2) 0.0029(2)
Fe2 0.0291(3) 0.0228(3) 0.0295(3) 0.0035(2) 0.0038(2) 0.0020(2)
N1 0.0333(19) 0.0248(18) 0.0332(19) 0.0062(15) 0.0031(16) 0.0038(15)
N2 0.040(3) 0.119(5) 0.078(4) -0.008(3) -0.005(3) -0.003(3)
N3 0.0322(19) 0.0267(18) 0.034(2) 0.0041(15) 0.0024(16) -0.0004(15)
N4 0.039(3) 0.092(4) 0.067(3) 0.005(3) 0.000(2) 0.001(3)
O1 0.0336(17) 0.0209(15) 0.0348(16) 0.0072(13) 0.0024(13) -0.0046(12)
O2 0.0330(16) 0.0177(14) 0.0362(16) 0.0059(13) 0.0061(13) 0.0001(13)
O3 0.0343(16) 0.0265(15) 0.0273(15) 0.0018(11) 0.0060(12) 0.0056(12)
O4 0.0342(16) 0.0270(15) 0.0284(15) -0.0008(12) 0.0027(13) 0.0042(12)
O5 0.0371(16) 0.0247(15) 0.0286(15) 0.0029(12) 0.0046(13) 0.0039(12)
O6 0.0354(16) 0.0281(15) 0.0293(15) 0.0021(12) 0.0033(12) 0.0015(13)
O7 0.0361(16) 0.0207(15) 0.0379(16) 0.0082(12) 0.0012(13) 0.0012(12)
O8 0.046(2) 0.0321(17) 0.057(2) 0.0106(15) 0.0001(16) -0.0018(15)
O9 0.0352(16) 0.0226(15) 0.0364(16) 0.0058(12) -0.0018(13) -0.0004(12)
O10 0.0381(18) 0.0267(16) 0.055(2) 0.0082(14) -0.0073(15) -0.0053(13)
O11 0.049(2) 0.037(2) 0.084(3) 0.0220(18) 0.0076(19) -0.0074(17)
O12 0.056(2) 0.039(2) 0.062(2) 0.0044(17) 0.0120(18) 0.0043(17)
O13 0.046(2) 0.0272(18) 0.071(2) 0.0146(16) 0.0006(17) -0.0059(15)
O14 0.053(2) 0.0365(19) 0.064(2) 0.0147(16) 0.0052(17) 0.0067(16)

loop_
_geom_bond_atom_site_label_1
_geom_bond_atom_site_label_2
_geom_bond_distance
_geom_bond_site_symmetry_2
_geom_bond_publ_flag
C1 N1 1.332(5) . ?
C1 C2 1.385(6) . ?
C2 C3 1.390(7) . ?
C3 C4 1.369(7) . ?
C3 C6 1.446(7) . ?
C4 C5 1.376(6) . ?
C5 N1 1.335(5) . ?
C6 N2 1.146(7) . ?
C7 N3 1.319(6) . ?
C7 C8 1.382(7) . ?
C8 C9 1.351(7) . ?
C9 C10 1.366(7) . ?
C9 C12 1.440(7) . ?
C10 C11 1.382(7) . ?
C11 N3 1.311(6) . ?
C12 N4 1.149(6) . ?
C13 O4 1.257(5) . ?
C13 O3 1.275(5) . ?
C13 C14 1.500(6) . ?
C14 C15 1.398(6) . ?
C14 C19 1.402(6) . ?
C15 C16 1.386(6) . ?
C15 C20 1.490(6) . ?
C16 C17 1.381(7) . ?
C17 C18 1.379(7) . ?
C18 C19 1.406(6) . ?
C19 C27 1.483(7) . ?
C20 C21 1.395(6) . ?
C20 C25 1.401(6) . ?
C21 C22 1.382(6) . ?
C22 C23 1.387(7) . ?
C23 C24 1.378(7) . ?
C23 C26 1.501(7) . ?
C24 C25 1.388(7) . ?
C27 C28 1.388(6) . ?
C27 C32 1.392(6) . ?
C28 C29 1.391(7) . ?
C29 C30 1.378(7) . ?
C30 C31 1.385(7) . ?
C30 C33 1.499(7) . ?
C31 C32 1.388(7) . ?
C34 O5 1.256(5) . ?
C34 O6 1.272(5) . ?
C34 C35 1.500(6) . ?
C35 C36 1.400(6) . ?
C35 C40 1.414(6) . ?
C36 C37 1.402(6) . ?
C36 C48 1.495(7) . ?
C37 C38 1.366(7) . ?
C38 C39 1.386(7) . ?
C39 C40 1.393(6) . ?
C40 C41 1.486(7) . ?
C41 C42 1.391(7) . ?
C41 C46 1.395(6) . ?
C42 C43 1.386(7) . ?
C43 C44 1.382(8) . ?
C44 C45 1.388(7) . ?
C44 C47 1.524(7) . ?
C45 C46 1.377(7) . ?
C48 C53 1.384(6) . ?
C48 C49 1.392(7) . ?
C49 C50 1.387(7) . ?
C50 C51 1.371(8) . ?
C51 C52 1.377(7) . ?
C51 C54 1.508(7) . ?
C52 C53 1.387(7) . ?
C55 O8 1.235(5) . ?
C55 O7 1.274(5) . ?
C55 C56 1.510(6) . ?
C56 C57 1.398(6) . ?
C56 C61 1.402(6) . ?
C57 C58 1.379(7) . ?
C57 C69 1.492(6) . ?
C58 C59 1.377(7) . ?
C59 C60 1.368(7) . ?
C60 C61 1.400(7) . ?
C61 C62 1.480(6) . ?
C62 C67 1.387(7) . ?
C62 C63 1.398(6) . ?
C63 C64 1.373(7) . ?
C64 C65 1.383(8) . ?
C65 C66 1.375(8) . ?
C65 C68 1.517(8) . ?
C66 C67 1.375(7) . ?
C69 C70 1.372(7) . ?
C69 C74 1.376(7) . ?
C70 C71 1.377(8) . ?
C71 C72 1.369(8) . ?
C72 C73 1.367(8) . ?
C72 C75 1.498(7) . ?
C73 C74 1.382(7) . ?
C76 O10 1.236(5) . ?
C76 O9 1.279(5) . ?
C76 C77 1.516(6) . ?
C77 C78 1.394(6) . ?
C77 C82 1.409(6) . ?
C78 C79 1.387(7) . ?
C78 C90 1.492(7) . ?
C79 C80 1.372(8) . ?
C80 C81 1.372(8) . ?
C81 C82 1.406(7) . ?
C82 C83 1.475(7) . ?
C83 C88 1.393(7) . ?
C83 C84 1.397(7) . ?
C84 C85 1.372(7) . ?
C85 C86 1.377(8) . ?
C86 C87 1.414(7) . ?
C86 C89 1.496(7) . ?
C87 C88 1.371(7) . ?
C90 C91 1.380(7) . ?
C90 C95 1.385(7) . ?
C91 C92 1.375(7) . ?
C92 C93 1.372(7) . ?
C93 C94 1.382(7) . ?
C93 C96 1.501(7) . ?
C94 C95 1.371(7) . ?
C97 O12 1.213(6) . ?
C97 O11 1.315(6) . ?
C97 C98 1.511(6) . ?
C98 C99 1.392(7) . ?
C98 C103 1.397(7) . ?
C99 C100 1.404(7) . ?
C99 C111 1.477(8) . ?
C100 C101 1.376(8) . ?
C101 C102 1.363(8) . ?
C102 C103 1.401(7) . ?
C103 C104 1.476(8) . ?
C104 C109 1.386(8) . ?
C104 C105 1.388(7) . ?
C105 C106 1.379(8) . ?
C106 C107 1.381(9) . ?
C107 C108 1.366(9) . ?
C107 C110 1.494(9) . ?
C108 C109 1.357(8) . ?
C111 C116 1.386(8) . ?
C111 C112 1.395(8) . ?
C112 C113 1.369(8) . ?
C113 C114 1.369(10) . ?
C114 C115 1.411(10) . ?
C114 C117 1.515(10) . ?
C115 C116 1.377(9) . ?
C118 O14 1.200(5) . ?
C118 O13 1.318(6) . ?
C118 C119 1.506(6) . ?
C119 C124 1.403(7) . ?
C119 C120 1.403(7) . ?
C120 C121 1.393(7) . ?
C120 C132 1.491(7) . ?
C121 C122 1.369(8) . ?
C122 C123 1.375(8) . ?
C123 C124 1.402(7) . ?
C124 C125 1.486(7) . ?
C125 C130 1.378(7) . ?
C125 C126 1.393(7) . ?
C126 C127 1.380(8) . ?
C127 C128 1.379(8) . ?
C128 C129 1.379(8) . ?
C128 C131 1.516(8) . ?
C129 C130 1.379(7) . ?
C132 C133 1.348(9) . ?
C132 C137 1.368(9) . ?
C133 C134 1.377(9) . ?
C134 C135 1.367(10) . ?
C135 C136 1.359(10) . ?
C135 C138 1.528(8) . ?
C136 C137 1.369(9) . ?
C1K Cl1K 1.663(15) . ?
C1K Cl2K 1.729(15) . ?
C3L Cl3N 1.606(18) . ?
C3L Cl4N 1.732(19) . ?
C1M Cl1M 1.715(10) . ?
C1M Cl2M 1.768(9) . ?
C1N Cl2N 1.620(15) . ?
C1N Cl1N 1.641(13) . ?
C2S Cl3S 1.697(9) . ?
C2S Cl4S 1.701(9) . ?
Fe1 O1 1.945(3) . ?
Fe1 O7 1.955(3) . ?
Fe1 O2 1.978(3) . ?
Fe1 O3 2.042(3) . ?
Fe1 O5 2.078(3) . ?
Fe1 N1 2.133(3) . ?
Fe1 Fe2 2.8314(9) . ?
Fe2 O2 1.945(3) . ?
Fe2 O9 1.958(3) . ?
Fe2 O1 1.997(3) . ?
Fe2 O6 2.034(3) . ?
Fe2 O4 2.055(3) . ?
Fe2 N3 2.126(3) . ?
